data_2019698
loop_
_publ_author_name
'Tamboli, Majid I.'
'Bahadur, Vir'
'Gonnade, Rajesh G.'
'Shashidhar, Mysore S.'

_publ_section_title
;
 Correlation of the solid-state reactivities of racemic
 2,4(6)-di-<i>O</i>-benzoyl-<i>myo</i>-inositol 1,3,5-orthoformate and its
 4,4'-bipyridine cocrystal with their crystal structures
;
_journal_coeditor_code YF3071
_journal_issue 11
_journal_name_full 'Acta Crystallographica Section C'
_journal_page_first 1040
_journal_page_last 1045
_journal_paper_doi 10.1107/S2053229614021834
_journal_volume 70
_journal_year 2014
_chemical_formula_iupac 'C21 H18 O8'
_chemical_formula_moiety 'C21 H18 O8'
_chemical_formula_sum 'C21 H18 O8'
_chemical_formula_weight 398.35
_chemical_name_common 'myo inositol'
_chemical_name_systematic
;
2,4(6)-Di-<i>O</i>-benzoyl-<i>myo</i>-inositol 1,3,5-orthoformate
;
_space_group_IT_number 14
_symmetry_cell_setting monoclinic
_symmetry_space_group_name_Hall '-P 2ybc'
_symmetry_space_group_name_H-M 'P 1 21/c 1'
_atom_sites_solution_hydrogens geom
_atom_sites_solution_primary direct
_atom_sites_solution_secondary difmap
_audit_creation_method SHELXL97
_cell_angle_alpha 90.00
_cell_angle_beta 90.747(2)
_cell_angle_gamma 90.00
_cell_formula_units_Z 8
_cell_length_a 16.6753(7)
_cell_length_b 9.8281(5)
_cell_length_c 22.4931(10)
_cell_measurement_reflns_used 5959
_cell_measurement_temperature 296(2)
_cell_measurement_theta_max 27.45
_cell_measurement_theta_min 2.41
_cell_volume 3686.0(3)
_computing_cell_refinement
;
SAINT (Bruker, 2006)
;
_computing_data_collection
;
APEX2 (Bruker, 2006)
;
_computing_data_reduction
;
SAINT (Bruker, 2006)
;
_computing_molecular_graphics
;
ORTEP-3 for Windows (Farrugia, 2012) and Mercury (Macrae <i>et al.</i>,
2008)
;
_computing_publication_material
;
SHELXS97 (Sheldrick, 2008), PLATON (Spek, 2009) and publCIF
(Westrip, 2010)
;
_computing_structure_refinement
;
SHELXL97 (Sheldrick, 2008)
;
_computing_structure_solution
;
SHELXS97 (Sheldrick, 2008)
;
_diffrn_ambient_temperature 296(2)
_diffrn_measured_fraction_theta_full 1.000
_diffrn_measured_fraction_theta_max 1.000
_diffrn_measurement_device_type 'Bruker APEXII CCD area-detector'
_diffrn_measurement_method '\f and \w scans'
_diffrn_radiation_monochromator graphite
_diffrn_radiation_source 'fine-focus sealed tube'
_diffrn_radiation_type MoK\a
_diffrn_radiation_wavelength 0.71073
_diffrn_reflns_av_R_equivalents 0.0536
_diffrn_reflns_av_sigmaI/netI 0.0471
_diffrn_reflns_limit_h_max 20
_diffrn_reflns_limit_h_min -20
_diffrn_reflns_limit_k_max 12
_diffrn_reflns_limit_k_min -11
_diffrn_reflns_limit_l_max 27
_diffrn_reflns_limit_l_min -27
_diffrn_reflns_number 29254
_diffrn_reflns_theta_full 26.00
_diffrn_reflns_theta_max 26.00
_diffrn_reflns_theta_min 2.17
_exptl_absorpt_coefficient_mu 0.111
_exptl_absorpt_correction_T_max 0.9920
_exptl_absorpt_correction_T_min 0.9536
_exptl_absorpt_correction_type multi-scan
_exptl_absorpt_process_details
;
(SADABS; Bruker, 2006)
;
_exptl_crystal_colour colourless
_exptl_crystal_density_diffrn 1.436
_exptl_crystal_density_method 'not measured'
_exptl_crystal_description 'hexagonal plate'
_exptl_crystal_F_000 1664
_exptl_crystal_size_max 0.43
_exptl_crystal_size_mid 0.26
_exptl_crystal_size_min 0.07
_refine_diff_density_max 0.225
_refine_diff_density_min -0.197
_refine_ls_extinction_method none
_refine_ls_goodness_of_fit_ref 1.046
_refine_ls_hydrogen_treatment constr
_refine_ls_matrix_type full
_refine_ls_number_parameters 525
_refine_ls_number_reflns 7237
_refine_ls_number_restraints 0
_refine_ls_restrained_S_all 1.046
_refine_ls_R_factor_all 0.0893
_refine_ls_R_factor_gt 0.0555
_refine_ls_shift/su_max 0.000
_refine_ls_shift/su_mean 0.000
_refine_ls_structure_factor_coef Fsqd
_refine_ls_weighting_details 'calc w = 1/[\s^2^(Fo^2^)+(0.0466P)^2^+1.5296P] where P=(Fo^2^+2Fc^2^)/3'
_refine_ls_weighting_scheme calc
_refine_ls_wR_factor_gt 0.1163
_refine_ls_wR_factor_ref 0.1329
_reflns_number_gt 4901
_reflns_number_total 7237
_reflns_threshold_expression I>2\s(I)
_cod_data_source_file yf3071sup1.cif
_cod_data_source_block 1
_cod_depositor_comments 'Adding full bibliography for 2019698--2019699.cif.'
_cod_original_sg_symbol_H-M 'P 21/c'
_cod_database_code 2019698
_cod_database_fobs_code 2019698

loop_
_symmetry_equiv_pos_as_xyz
'x, y, z'
'-x, y+1/2, -z+1/2'
'-x, -y, -z'
'x, -y-1/2, z-1/2'

loop_
_atom_site_type_symbol
_atom_site_label
_atom_site_fract_x
_atom_site_fract_y
_atom_site_fract_z
_atom_site_U_iso_or_equiv
_atom_site_adp_type
_atom_site_calc_flag
_atom_site_refinement_flags
_atom_site_occupancy
_atom_site_symmetry_multiplicity
O O1 0.36121(8) 0.07503(16) 0.41260(6) 0.0389(4) Uani d . 1 1
O O2 0.35622(9) 0.34860(15) 0.36536(7) 0.0387(4) Uani d . 1 1
O O3 0.47307(9) 0.20214(17) 0.43738(7) 0.0434(4) Uani d . 1 1
O O4 0.56185(9) 0.18261(17) 0.29149(7) 0.0465(4) Uani d . 1 1
H H4A 0.5832 0.1205 0.2732 0.070 Uiso calc R 1 1
O O5 0.48688(10) -0.02664(17) 0.41485(7) 0.0467(4) Uani d . 1 1
O O6 0.42891(8) 0.01888(16) 0.26004(6) 0.0378(4) Uani d . 1 1
O O7 0.37421(10) 0.47472(18) 0.28405(8) 0.0549(5) Uani d . 1 1
O O8 0.30596(9) -0.06473(19) 0.23979(7) 0.0492(4) Uani d . 1 1
O O1' 0.02683(9) 0.95791(17) 0.06782(7) 0.0436(4) Uani d . 1 1
O O2' 0.14979(9) 0.81694(15) 0.13563(6) 0.0376(4) Uani d . 1 1
O O3' 0.13901(9) 1.08875(16) 0.08744(7) 0.0410(4) Uani d . 1 1
O O4' 0.08017(8) 1.14458(16) 0.24212(7) 0.0397(4) Uani d . 1 1
O O5' 0.01266(10) 1.18779(17) 0.08970(8) 0.0491(4) Uani d . 1 1
O O6' -0.05244(9) 0.97916(17) 0.21647(7) 0.0474(4) Uani d . 1 1
H H6'A -0.0795 1.0365 0.2335 0.071 Uiso calc R 1 1
O O7' 0.12888(11) 0.68389(18) 0.21450(8) 0.0550(5) Uani d . 1 1
O O8' 0.20093(9) 1.23723(19) 0.26190(7) 0.0502(5) Uani d . 1 1
C C1 0.36715(12) 0.1070(2) 0.35047(9) 0.0309(5) Uani d . 1 1
H H1 0.3137 0.1081 0.3318 0.037 Uiso calc R 1 1
C C2 0.40792(12) 0.2433(2) 0.34215(10) 0.0328(5) Uani d . 1 1
H H2 0.4178 0.2593 0.2999 0.039 Uiso calc R 1 1
C C3 0.48647(12) 0.2423(2) 0.37656(10) 0.0372(5) Uani d . 1 1
H H3 0.5110 0.3328 0.3755 0.045 Uiso calc R 1 1
C C4 0.54296(12) 0.1378(2) 0.34940(10) 0.0365(5) Uani d . 1 1
H H4 0.5924 0.1340 0.3734 0.044 Uiso calc R 1 1
C C5 0.50079(13) -0.0003(2) 0.35269(10) 0.0366(5) Uani d . 1 1
H H5 0.5351 -0.0713 0.3361 0.044 Uiso calc R 1 1
C C6 0.41854(12) -0.0037(2) 0.32251(9) 0.0332(5) Uani d . 1 1
H H6 0.3936 -0.0928 0.3288 0.040 Uiso calc R 1 1
C C7 0.43727(14) 0.0741(3) 0.43976(10) 0.0435(6) Uani d . 1 1
H H7 0.4301 0.0513 0.4818 0.052 Uiso calc R 1 1
C C8 0.34438(12) 0.4600(2) 0.33182(10) 0.0344(5) Uani d . 1 1
C C9 0.29067(12) 0.5588(2) 0.36120(11) 0.0373(5) Uani d . 1 1
C C10 0.27131(15) 0.6780(2) 0.33103(13) 0.0514(7) Uani d . 1 1
H H10 0.2915 0.6939 0.2933 0.062 Uiso calc R 1 1
C C11 0.22195(16) 0.7728(3) 0.35739(16) 0.0640(8) Uani d . 1 1
H H11 0.2094 0.8532 0.3375 0.077 Uiso calc R 1 1
C C12 0.19137(16) 0.7490(3) 0.41268(15) 0.0645(9) Uani d . 1 1
H H12 0.1584 0.8137 0.4301 0.077 Uiso calc R 1 1
C C13 0.20915(15) 0.6291(3) 0.44306(12) 0.0558(7) Uani d . 1 1
H H13 0.1876 0.6127 0.4803 0.067 Uiso calc R 1 1
C C14 0.25915(14) 0.5351(3) 0.41708(11) 0.0437(6) Uani d . 1 1
H H14 0.2719 0.4551 0.4372 0.052 Uiso calc R 1 1
C C15 0.36783(13) -0.0148(2) 0.22331(10) 0.0357(5) Uani d . 1 1
C C16 0.38685(12) 0.0187(2) 0.16087(10) 0.0357(5) Uani d . 1 1
C C17 0.44790(15) 0.1082(3) 0.14654(12) 0.0486(6) Uani d . 1 1
H H17 0.4780 0.1503 0.1764 0.058 Uiso calc R 1 1
C C18 0.46352(19) 0.1344(3) 0.08734(14) 0.0630(8) Uani d . 1 1
H H18 0.5036 0.1958 0.0773 0.076 Uiso calc R 1 1
C C19 0.4199(2) 0.0699(3) 0.04333(13) 0.0665(9) Uani d . 1 1
H H19 0.4307 0.0875 0.0036 0.080 Uiso calc R 1 1
C C20 0.36078(17) -0.0200(4) 0.05779(12) 0.0657(9) Uani d . 1 1
H H20 0.3324 -0.0649 0.0278 0.079 Uiso calc R 1 1
C C21 0.34295(14) -0.0447(3) 0.11633(11) 0.0482(6) Uani d . 1 1
H H21 0.3015 -0.1039 0.1259 0.058 Uiso calc R 1 1
C C1' 0.01777(12) 0.9201(2) 0.12908(10) 0.0351(5) Uani d . 1 1
H H1' -0.0059 0.8290 0.1315 0.042 Uiso calc R 1 1
C C2' 0.09888(12) 0.9209(2) 0.16044(10) 0.0325(5) Uani d . 1 1
H H2' 0.0923 0.9056 0.2032 0.039 Uiso calc R 1 1
C C3' 0.13794(12) 1.0582(2) 0.14978(9) 0.0337(5) Uani d . 1 1
H H3' 0.1926 1.0589 0.1663 0.040 Uiso calc R 1 1
C C4' 0.08729(12) 1.1684(2) 0.17952(10) 0.0359(5) Uani d . 1 1
H H4' 0.1110 1.2582 0.1726 0.043 Uiso calc R 1 1
C C5' 0.00330(13) 1.1626(2) 0.15236(11) 0.0405(6) Uani d . 1 1
H H5' -0.0305 1.2332 0.1699 0.049 Uiso calc R 1 1
C C6' -0.03748(12) 1.0226(2) 0.15787(11) 0.0389(6) Uani d . 1 1
H H6' -0.0884 1.0246 0.1356 0.047 Uiso calc R 1 1
C C7' 0.06100(14) 1.0874(3) 0.06318(11) 0.0444(6) Uani d . 1 1
H H7' 0.0649 1.1092 0.0208 0.053 Uiso calc R 1 1
C C8' 0.15819(12) 0.7009(2) 0.16663(10) 0.0342(5) Uani d . 1 1
C C9' 0.20687(12) 0.5992(2) 0.13448(10) 0.0344(5) Uani d . 1 1
C C10' 0.23302(14) 0.4845(2) 0.16503(12) 0.0462(6) Uani d . 1 1
H H10' 0.2212 0.4736 0.2050 0.055 Uiso calc R 1 1
C C11' 0.27641(15) 0.3872(3) 0.13580(15) 0.0601(8) Uani d . 1 1
H H11' 0.2941 0.3104 0.1562 0.072 Uiso calc R 1 1
C C12' 0.29404(16) 0.4020(3) 0.07680(15) 0.0622(8) Uani d . 1 1
H H12' 0.3232 0.3351 0.0574 0.075 Uiso calc R 1 1
C C13' 0.26869(16) 0.5158(3) 0.04622(13) 0.0593(8) Uani d . 1 1
H H13' 0.2806 0.5257 0.0062 0.071 Uiso calc R 1 1
C C14' 0.22555(14) 0.6150(3) 0.07521(11) 0.0476(6) Uani d . 1 1
H H14' 0.2090 0.6926 0.0548 0.057 Uiso calc R 1 1
C C15' 0.14052(12) 1.1836(2) 0.27854(10) 0.0350(5) Uani d . 1 1
C C16' 0.12122(12) 1.1504(2) 0.34097(10) 0.0360(5) Uani d . 1 1
C C17' 0.05873(15) 1.0631(3) 0.35494(12) 0.0509(7) Uani d . 1 1
H H17' 0.0289 1.0217 0.3248 0.061 Uiso calc R 1 1
C C18' 0.0413(2) 1.0383(3) 0.41294(15) 0.0758(10) Uani d . 1 1
H H18' -0.0002 0.9792 0.4224 0.091 Uiso calc R 1 1
C C19' 0.0853(2) 1.1009(4) 0.45770(14) 0.0793(10) Uani d . 1 1
H H19' 0.0726 1.0848 0.4972 0.095 Uiso calc R 1 1
C C20' 0.14744(17) 1.1864(3) 0.44433(12) 0.0631(8) Uani d . 1 1
H H20' 0.1771 1.2277 0.4746 0.076 Uiso calc R 1 1
C C21' 0.16570(14) 1.2108(3) 0.38587(11) 0.0451(6) Uani d . 1 1
H H21' 0.2081 1.2681 0.3766 0.054 Uiso calc R 1 1

loop_
_atom_site_aniso_label
_atom_site_aniso_U_11
_atom_site_aniso_U_22
_atom_site_aniso_U_33
_atom_site_aniso_U_12
_atom_site_aniso_U_13
_atom_site_aniso_U_23
O1 0.0408(8) 0.0441(10) 0.0321(8) -0.0005(7) 0.0083(6) 0.0076(8)
O2 0.0473(9) 0.0304(9) 0.0386(9) 0.0146(7) 0.0107(7) 0.0056(8)
O3 0.0453(9) 0.0484(11) 0.0364(9) 0.0020(8) 0.0009(7) -0.0097(8)
O4 0.0447(9) 0.0415(10) 0.0537(10) -0.0045(8) 0.0195(8) -0.0074(9)
O5 0.0552(10) 0.0443(10) 0.0406(9) 0.0161(8) 0.0003(7) 0.0098(8)
O6 0.0381(8) 0.0407(9) 0.0348(9) -0.0061(7) 0.0039(6) -0.0060(8)
O7 0.0674(11) 0.0441(11) 0.0536(11) 0.0104(9) 0.0198(9) 0.0205(9)
O8 0.0388(9) 0.0624(12) 0.0465(10) -0.0083(8) 0.0033(7) 0.0023(9)
O1' 0.0500(9) 0.0426(10) 0.0380(9) -0.0078(8) -0.0030(7) -0.0033(8)
O2' 0.0468(9) 0.0309(9) 0.0354(8) 0.0096(7) 0.0133(7) 0.0065(7)
O3' 0.0436(9) 0.0429(10) 0.0366(9) -0.0069(8) 0.0048(7) 0.0044(8)
O4' 0.0393(8) 0.0392(9) 0.0408(9) -0.0085(7) 0.0043(7) -0.0081(8)
O5' 0.0560(10) 0.0401(10) 0.0509(11) 0.0075(8) -0.0072(8) 0.0087(9)
O6' 0.0424(9) 0.0433(10) 0.0568(11) -0.0040(8) 0.0179(8) -0.0076(9)
O7' 0.0726(12) 0.0430(11) 0.0500(11) 0.0098(9) 0.0256(9) 0.0143(9)
O8' 0.0381(9) 0.0635(12) 0.0491(10) -0.0131(9) 0.0024(7) 0.0049(9)
C1 0.0299(10) 0.0334(12) 0.0294(11) 0.0014(9) 0.0023(8) 0.0024(10)
C2 0.0389(11) 0.0277(12) 0.0320(11) 0.0075(10) 0.0105(9) 0.0021(10)
C3 0.0360(11) 0.0307(12) 0.0450(14) -0.0037(10) 0.0065(10) -0.0077(11)
C4 0.0302(11) 0.0391(14) 0.0404(13) 0.0016(10) 0.0036(9) -0.0054(11)
C5 0.0391(12) 0.0305(12) 0.0403(13) 0.0098(10) 0.0057(10) -0.0020(11)
C6 0.0381(11) 0.0276(12) 0.0341(12) -0.0026(10) 0.0034(9) -0.0017(10)
C7 0.0472(13) 0.0501(16) 0.0332(13) 0.0079(12) 0.0017(10) 0.0061(12)
C8 0.0343(11) 0.0279(12) 0.0408(13) -0.0014(10) -0.0028(10) 0.0067(11)
C9 0.0342(11) 0.0280(12) 0.0495(14) 0.0014(10) -0.0089(10) -0.0020(11)
C10 0.0499(14) 0.0323(14) 0.0718(18) 0.0056(12) -0.0038(13) 0.0088(14)
C11 0.0595(17) 0.0310(15) 0.101(3) 0.0115(13) -0.0084(17) 0.0020(16)
C12 0.0523(16) 0.0482(18) 0.092(2) 0.0191(14) -0.0136(16) -0.0298(18)
C13 0.0556(15) 0.0568(18) 0.0548(16) 0.0115(14) -0.0063(12) -0.0204(15)
C14 0.0470(13) 0.0383(14) 0.0455(14) 0.0091(11) -0.0100(11) -0.0083(12)
C15 0.0352(11) 0.0310(12) 0.0410(13) 0.0048(10) 0.0029(10) -0.0039(11)
C16 0.0352(11) 0.0328(12) 0.0392(13) 0.0104(10) 0.0030(9) 0.0014(11)
C17 0.0603(15) 0.0322(13) 0.0534(16) 0.0013(12) 0.0107(12) 0.0009(12)
C18 0.083(2) 0.0389(16) 0.068(2) 0.0015(15) 0.0288(16) 0.0149(15)
C19 0.088(2) 0.070(2) 0.0427(16) 0.0242(18) 0.0119(15) 0.0170(17)
C20 0.0617(17) 0.095(3) 0.0400(15) 0.0085(17) -0.0106(13) 0.0089(17)
C21 0.0364(12) 0.0655(18) 0.0425(14) 0.0062(12) -0.0043(10) 0.0031(14)
C1' 0.0351(11) 0.0291(12) 0.0412(13) -0.0062(10) 0.0037(9) -0.0017(11)
C2' 0.0361(11) 0.0274(12) 0.0344(12) 0.0058(9) 0.0090(9) -0.0006(10)
C3' 0.0310(10) 0.0367(13) 0.0335(12) -0.0022(10) 0.0007(9) 0.0002(11)
C4' 0.0400(12) 0.0275(12) 0.0402(13) -0.0065(10) 0.0010(10) -0.0013(11)
C5' 0.0401(12) 0.0301(12) 0.0512(15) 0.0048(10) -0.0006(10) -0.0013(12)
C6' 0.0294(11) 0.0383(14) 0.0491(14) 0.0003(10) 0.0002(10) -0.0037(12)
C7' 0.0530(14) 0.0429(15) 0.0374(13) -0.0036(12) -0.0016(11) 0.0057(12)
C8' 0.0339(11) 0.0308(13) 0.0378(13) -0.0011(10) 0.0031(9) 0.0053(11)
C9' 0.0332(11) 0.0265(12) 0.0435(13) 0.0001(9) -0.0004(9) 0.0024(11)
C10' 0.0460(13) 0.0355(14) 0.0573(16) 0.0026(11) 0.0054(11) 0.0097(13)
C11' 0.0540(16) 0.0331(15) 0.093(2) 0.0090(13) 0.0051(15) 0.0090(16)
C12' 0.0502(15) 0.0417(16) 0.095(2) 0.0123(13) 0.0090(15) -0.0196(17)
C13' 0.0649(17) 0.0610(19) 0.0523(16) 0.0165(15) 0.0075(13) -0.0128(15)
C14' 0.0547(14) 0.0433(15) 0.0449(14) 0.0130(12) 0.0033(11) 0.0006(13)
C15' 0.0328(11) 0.0283(12) 0.0441(13) 0.0031(10) 0.0035(10) -0.0025(11)
C16' 0.0346(11) 0.0300(12) 0.0436(13) 0.0090(10) 0.0069(10) 0.0004(11)
C17' 0.0596(15) 0.0333(14) 0.0602(17) -0.0032(12) 0.0148(13) 0.0001(13)
C18' 0.098(2) 0.058(2) 0.072(2) -0.0165(19) 0.0306(19) 0.0102(18)
C19' 0.105(3) 0.082(3) 0.0512(19) 0.004(2) 0.0295(18) 0.0157(19)
C20' 0.0682(18) 0.075(2) 0.0461(16) 0.0122(17) 0.0023(13) -0.0052(16)
C21' 0.0386(12) 0.0514(16) 0.0455(15) 0.0054(11) 0.0054(11) -0.0032(13)

loop_
_atom_type_symbol
_atom_type_description
_atom_type_scat_dispersion_real
_atom_type_scat_dispersion_imag
_atom_type_scat_source
C C 0.0033 0.0016 'International Tables Vol C Tables 4.2.6.8 and 6.1.1.4'
H H 0.0000 0.0000 'International Tables Vol C Tables 4.2.6.8 and 6.1.1.4'
O O 0.0106 0.0060 'International Tables Vol C Tables 4.2.6.8 and 6.1.1.4'

loop_
_geom_angle_atom_site_label_1
_geom_angle_atom_site_label_2
_geom_angle_atom_site_label_3
_geom_angle
C7 O1 C1 110.61(16)
C8 O2 C2 117.64(16)
C7 O3 C3 110.76(17)
C4 O4 H4A 109.5
C7 O5 C5 111.15(16)
C15 O6 C6 117.62(16)
C7' O1' C1' 110.79(17)
C8' O2' C2' 117.24(16)
C7' O3' C3' 110.78(16)
C15' O4' C4' 118.71(16)
C7' O5' C5' 111.28(17)
C6' O6' H6'A 109.5
O1 C1 C2 110.50(17)
O1 C1 C6 106.94(17)
C2 C1 C6 108.91(16)
O1 C1 H1 110.1
C2 C1 H1 110.1
C6 C1 H1 110.1
O2 C2 C3 109.60(18)
O2 C2 C1 108.50(16)
C3 C2 C1 108.54(18)
O2 C2 H2 110.1
C3 C2 H2 110.1
C1 C2 H2 110.1
O3 C3 C2 110.05(16)
O3 C3 C4 107.43(18)
C2 C3 C4 109.53(18)
O3 C3 H3 109.9
C2 C3 H3 109.9
C4 C3 H3 109.9
O4 C4 C3 107.77(18)
O4 C4 C5 115.36(18)
C3 C4 C5 106.89(16)
O4 C4 H4 108.9
C3 C4 H4 108.9
C5 C4 H4 108.9
O5 C5 C6 105.82(17)
O5 C5 C4 106.60(18)
C6 C5 C4 114.20(18)
O5 C5 H5 110.0
C6 C5 H5 110.0
C4 C5 H5 110.0
O6 C6 C5 108.28(16)
O6 C6 C1 111.65(17)
C5 C6 C1 107.94(17)
O6 C6 H6 109.6
C5 C6 H6 109.6
C1 C6 H6 109.6
O3 C7 O1 111.31(19)
O3 C7 O5 111.39(18)
O1 C7 O5 111.3(2)
O3 C7 H7 107.5
O1 C7 H7 107.5
O5 C7 H7 107.5
O7 C8 O2 122.9(2)
O7 C8 C9 125.5(2)
O2 C8 C9 111.65(19)
C14 C9 C10 119.7(2)
C14 C9 C8 122.1(2)
C10 C9 C8 118.2(2)
C11 C10 C9 119.7(3)
C11 C10 H10 120.2
C9 C10 H10 120.2
C12 C11 C10 120.3(3)
C12 C11 H11 119.8
C10 C11 H11 119.8
C11 C12 C13 120.7(3)
C11 C12 H12 119.7
C13 C12 H12 119.7
C14 C13 C12 119.0(3)
C14 C13 H13 120.5
C12 C13 H13 120.5
C13 C14 C9 120.6(2)
C13 C14 H14 119.7
C9 C14 H14 119.7
O8 C15 O6 123.8(2)
O8 C15 C16 125.2(2)
O6 C15 C16 110.99(18)
C21 C16 C17 120.1(2)
C21 C16 C15 118.0(2)
C17 C16 C15 121.9(2)
C18 C17 C16 119.3(3)
C18 C17 H17 120.4
C16 C17 H17 120.4
C19 C18 C17 120.1(3)
C19 C18 H18 119.9
C17 C18 H18 119.9
C20 C19 C18 120.2(3)
C20 C19 H19 119.9
C18 C19 H19 119.9
C19 C20 C21 120.5(3)
C19 C20 H20 119.7
C21 C20 H20 119.7
C20 C21 C16 119.7(3)
C20 C21 H21 120.2
C16 C21 H21 120.2
O1' C1' C6' 108.03(18)
O1' C1' C2' 109.90(16)
C6' C1' C2' 109.93(18)
O1' C1' H1' 109.7
C6' C1' H1' 109.7
C2' C1' H1' 109.7
O2' C2' C1' 109.96(17)
O2' C2' C3' 108.18(16)
C1' C2' C3' 108.22(18)
O2' C2' H2' 110.1
C1' C2' H2' 110.1
C3' C2' H2' 110.1
O3' C3' C2' 110.55(17)
O3' C3' C4' 107.03(17)
C2' C3' C4' 108.62(16)
O3' C3' H3' 110.2
C2' C3' H3' 110.2
C4' C3' H3' 110.2
O4' C4' C5' 107.48(17)
O4' C4' C3' 111.48(18)
C5' C4' C3' 107.92(18)
O4' C4' H4' 110.0
C5' C4' H4' 110.0
C3' C4' H4' 110.0
O5' C5' C4' 105.97(17)
O5' C5' C6' 106.59(19)
C4' C5' C6' 113.97(19)
O5' C5' H5' 110.0
C4' C5' H5' 110.0
C6' C5' H5' 110.0
O6' C6' C1' 108.28(19)
O6' C6' C5' 115.42(19)
C1' C6' C5' 106.73(17)
O6' C6' H6' 108.7
C1' C6' H6' 108.7
C5' C6' H6' 108.7
O1' C7' O3' 110.8(2)
O1' C7' O5' 111.65(18)
O3' C7' O5' 111.13(19)
O1' C7' H7' 107.7
O3' C7' H7' 107.7
O5' C7' H7' 107.7
O7' C8' O2' 122.9(2)
O7' C8' C9' 125.2(2)
O2' C8' C9' 111.93(18)
C14' C9' C10' 119.7(2)
C14' C9' C8' 121.8(2)
C10' C9' C8' 118.5(2)
C11' C10' C9' 119.5(2)
C11' C10' H10' 120.2
C9' C10' H10' 120.2
C12' C11' C10' 120.7(3)
C12' C11' H11' 119.6
C10' C11' H11' 119.6
C11' C12' C13' 120.1(3)
C11' C12' H12' 119.9
C13' C12' H12' 119.9
C12' C13' C14' 119.8(3)
C12' C13' H13' 120.1
C14' C13' H13' 120.1
C9' C14' C13' 120.1(2)
C9' C14' H14' 120.0
C13' C14' H14' 120.0
O8' C15' O4' 124.0(2)
O8' C15' C16' 125.9(2)
O4' C15' C16' 110.14(18)
C21' C16' C17' 119.9(2)
C21' C16' C15' 118.5(2)
C17' C16' C15' 121.6(2)
C18' C17' C16' 119.8(3)
C18' C17' H17' 120.1
C16' C17' H17' 120.1
C17' C18' C19' 120.0(3)
C17' C18' H18' 120.0
C19' C18' H18' 120.0
C20' C19' C18' 120.6(3)
C20' C19' H19' 119.7
C18' C19' H19' 119.7
C19' C20' C21' 119.6(3)
C19' C20' H20' 120.2
C21' C20' H20' 120.2
C20' C21' C16' 120.1(2)
C20' C21' H21' 119.9
C16' C21' H21' 119.9

loop_
_geom_bond_atom_site_label_1
_geom_bond_atom_site_label_2
_geom_bond_distance
O1 C7 1.401(3)
O1 C1 1.437(2)
O2 C8 1.342(3)
O2 C2 1.449(2)
O3 C7 1.394(3)
O3 C3 1.444(3)
O4 C4 1.415(3)
O4 H4A 0.8200
O5 C7 1.411(3)
O5 C5 1.444(3)
O6 C15 1.344(3)
O6 C6 1.435(2)
O7 C8 1.199(3)
O8 C15 1.205(2)
O1' C7' 1.399(3)
O1' C1' 1.437(3)
O2' C8' 1.344(3)
O2' C2' 1.445(2)
O3' C7' 1.404(3)
O3' C3' 1.434(2)
O4' C15' 1.345(3)
O4' C4' 1.434(3)
O5' C7' 1.411(3)
O5' C5' 1.442(3)
O6' C6' 1.411(3)
O6' H6'A 0.8200
O7' C8' 1.200(2)
O8' C15' 1.201(2)
C1 C2 1.515(3)
C1 C6 1.525(3)
C1 H1 0.9800
C2 C3 1.513(3)
C2 H2 0.9800
C3 C4 1.526(3)
C3 H3 0.9800
C4 C5 1.530(3)
C4 H4 0.9800
C5 C6 1.523(3)
C5 H5 0.9800
C6 H6 0.9800
C7 H7 0.9800
C8 C9 1.482(3)
C9 C14 1.388(3)
C9 C10 1.390(3)
C10 C11 1.382(4)
C10 H10 0.9300
C11 C12 1.370(4)
C11 H11 0.9300
C12 C13 1.392(4)
C12 H12 0.9300
C13 C14 1.379(3)
C13 H13 0.9300
C14 H14 0.9300
C15 C16 1.481(3)
C16 C21 1.382(3)
C16 C17 1.387(3)
C17 C18 1.384(4)
C17 H17 0.9300
C18 C19 1.376(4)
C18 H18 0.9300
C19 C20 1.366(4)
C19 H19 0.9300
C20 C21 1.375(3)
C20 H20 0.9300
C21 H21 0.9300
C1' C6' 1.516(3)
C1' C2' 1.517(3)
C1' H1' 0.9800
C2' C3' 1.519(3)
C2' H2' 0.9800
C3' C4' 1.533(3)
C3' H3' 0.9800
C4' C5' 1.522(3)
C4' H4' 0.9800
C5' C6' 1.540(3)
C5' H5' 0.9800
C6' H6' 0.9800
C7' H7' 0.9800
C8' C9' 1.482(3)
C9' C14' 1.382(3)
C9' C10' 1.388(3)
C10' C11' 1.372(4)
C10' H10' 0.9300
C11' C12' 1.371(4)
C11' H11' 0.9300
C12' C13' 1.376(4)
C12' H12' 0.9300
C13' C14' 1.381(3)
C13' H13' 0.9300
C14' H14' 0.9300
C15' C16' 1.481(3)
C16' C21' 1.379(3)
C16' C17' 1.389(3)
C17' C18' 1.362(4)
C17' H17' 0.9300
C18' C19' 1.382(5)
C18' H18' 0.9300
C19' C20' 1.371(4)
C19' H19' 0.9300
C20' C21' 1.375(3)
C20' H20' 0.9300
C21' H21' 0.9300

loop_
_geom_hbond_atom_site_label_D
_geom_hbond_atom_site_label_H
_geom_hbond_atom_site_label_A
_geom_hbond_site_symmetry_A
_geom_hbond_distance_DH
_geom_hbond_distance_HA
_geom_hbond_distance_DA
_geom_hbond_angle_DHA
O4 H4A O7 2_645 0.82 2.06 2.871(2) 170.8
O6' H6'A O7' 2 0.82 2.04 2.852(2) 169.7
C21 H21 O2' 1_545 0.93 2.66 3.528(3) 155.8
C21' H21' O2 1_565 0.93 2.61 3.490(3) 158.3

loop_
_geom_torsion_atom_site_label_1
_geom_torsion_atom_site_label_2
_geom_torsion_atom_site_label_3
_geom_torsion_atom_site_label_4
_geom_torsion
C7 O1 C1 C2 -57.7(2)
C7 O1 C1 C6 60.7(2)
C8 O2 C2 C3 108.0(2)
C8 O2 C2 C1 -133.68(19)
O1 C1 C2 O2 -66.5(2)
C6 C1 C2 O2 176.32(17)
O1 C1 C2 C3 52.5(2)
C6 C1 C2 C3 -64.6(2)
C7 O3 C3 C2 58.1(2)
C7 O3 C3 C4 -61.1(2)
O2 C2 C3 O3 65.9(2)
C1 C2 C3 O3 -52.4(2)
O2 C2 C3 C4 -176.22(17)
C1 C2 C3 C4 65.4(2)
O3 C3 C4 O4 -175.08(16)
C2 C3 C4 O4 65.4(2)
O3 C3 C4 C5 60.3(2)
C2 C3 C4 C5 -59.2(2)
C7 O5 C5 C6 -61.0(2)
C7 O5 C5 C4 60.9(2)
O4 C4 C5 O5 -179.87(16)
C3 C4 C5 O5 -60.1(2)
O4 C4 C5 C6 -63.4(2)
C3 C4 C5 C6 56.4(2)
C15 O6 C6 C5 163.04(18)
C15 O6 C6 C1 -78.3(2)
O5 C5 C6 O6 -178.66(16)
C4 C5 C6 O6 64.4(2)
O5 C5 C6 C1 60.3(2)
C4 C5 C6 C1 -56.6(2)
O1 C1 C6 O6 -179.61(15)
C2 C1 C6 O6 -60.2(2)
O1 C1 C6 C5 -60.7(2)
C2 C1 C6 C5 58.7(2)
C3 O3 C7 O1 -63.2(2)
C3 O3 C7 O5 61.7(2)
C1 O1 C7 O3 62.9(2)
C1 O1 C7 O5 -62.0(2)
C5 O5 C7 O3 -62.2(2)
C5 O5 C7 O1 62.7(2)
C2 O2 C8 O7 0.4(3)
C2 O2 C8 C9 -179.79(17)
O7 C8 C9 C14 -179.2(2)
O2 C8 C9 C14 1.0(3)
O7 C8 C9 C10 1.3(3)
O2 C8 C9 C10 -178.5(2)
C14 C9 C10 C11 1.1(4)
C8 C9 C10 C11 -179.4(2)
C9 C10 C11 C12 -0.8(4)
C10 C11 C12 C13 -0.3(4)
C11 C12 C13 C14 1.0(4)
C12 C13 C14 C9 -0.7(4)
C10 C9 C14 C13 -0.3(3)
C8 C9 C14 C13 -179.8(2)
C6 O6 C15 O8 -1.4(3)
C6 O6 C15 C16 178.17(17)
O8 C15 C16 C21 -19.7(3)
O6 C15 C16 C21 160.8(2)
O8 C15 C16 C17 161.9(2)
O6 C15 C16 C17 -17.7(3)
C21 C16 C17 C18 0.8(4)
C15 C16 C17 C18 179.3(2)
C16 C17 C18 C19 -1.3(4)
C17 C18 C19 C20 0.2(4)
C18 C19 C20 C21 1.5(5)
C19 C20 C21 C16 -2.0(4)
C17 C16 C21 C20 0.9(4)
C15 C16 C21 C20 -177.7(2)
C7' O1' C1' C6' 60.9(2)
C7' O1' C1' C2' -59.0(2)
C8' O2' C2' C1' -101.5(2)
C8' O2' C2' C3' 140.49(19)
O1' C1' C2' O2' -65.0(2)
C6' C1' C2' O2' 176.20(17)
O1' C1' C2' C3' 52.9(2)
C6' C1' C2' C3' -65.8(2)
C7' O3' C3' C2' 57.7(2)
C7' O3' C3' C4' -60.5(2)
O2' C2' C3' O3' 66.5(2)
C1' C2' C3' O3' -52.6(2)
O2' C2' C3' C4' -176.30(17)
C1' C2' C3' C4' 64.6(2)
C15' O4' C4' C5' -160.43(18)
C15' O4' C4' C3' 81.5(2)
O3' C3' C4' O4' 178.06(15)
C2' C3' C4' O4' 58.7(2)
O3' C3' C4' C5' 60.2(2)
C2' C3' C4' C5' -59.1(2)
C7' O5' C5' C4' 61.2(2)
C7' O5' C5' C6' -60.6(2)
O4' C4' C5' O5' 179.65(17)
C3' C4' C5' O5' -60.0(2)
O4' C4' C5' C6' -63.5(2)
C3' C4' C5' C6' 56.9(2)
O1' C1' C6' O6' 174.73(16)
C2' C1' C6' O6' -65.4(2)
O1' C1' C6' C5' -60.4(2)
C2' C1' C6' C5' 59.5(2)
O5' C5' C6' O6' -179.71(17)
C4' C5' C6' O6' 63.8(2)
O5' C5' C6' C1' 59.9(2)
C4' C5' C6' C1' -56.6(3)
C1' O1' C7' O3' 63.6(2)
C1' O1' C7' O5' -60.9(2)
C3' O3' C7' O1' -62.8(2)
C3' O3' C7' O5' 62.0(2)
C5' O5' C7' O1' 61.6(2)
C5' O5' C7' O3' -62.8(2)
C2' O2' C8' O7' -3.9(3)
C2' O2' C8' C9' 175.85(17)
O7' C8' C9' C14' 167.2(2)
O2' C8' C9' C14' -12.5(3)
O7' C8' C9' C10' -11.8(3)
O2' C8' C9' C10' 168.44(19)
C14' C9' C10' C11' -0.7(3)
C8' C9' C10' C11' 178.3(2)
C9' C10' C11' C12' -0.1(4)
C10' C11' C12' C13' 0.4(4)
C11' C12' C13' C14' 0.1(4)
C10' C9' C14' C13' 1.3(4)
C8' C9' C14' C13' -177.8(2)
C12' C13' C14' C9' -1.0(4)
C4' O4' C15' O8' -0.4(3)
C4' O4' C15' C16' 179.80(17)
O8' C15' C16' C21' 15.7(3)
O4' C15' C16' C21' -164.54(19)
O8' C15' C16' C17' -165.9(2)
O4' C15' C16' C17' 13.9(3)
C21' C16' C17' C18' 0.5(4)
C15' C16' C17' C18' -178.0(2)
C16' C17' C18' C19' 0.6(5)
C17' C18' C19' C20' -1.1(5)
C18' C19' C20' C21' 0.5(5)
C19' C20' C21' C16' 0.6(4)
C17' C16' C21' C20' -1.1(4)
C15' C16' C21' C20' 177.5(2)
